data_7120039
loop_
_publ_author_name
'Luo, Feng'
'Gao, Heng Ya'
'Peng, Wenli'
'Meng, PanPan'
'Feng, Xuefeng'
'Li, Jianqiang'
'Wu, HuiQiong'
'Yan, Chang Sheng'
'Xiaong, Yang Yang'

_publ_section_title
;
 Lanthanide separation using size-selective crystallization of Ln-MOFs
;
_journal_name_full 'Chem. Commun.'
_journal_paper_doi 10.1039/C7CC01898C
_journal_year 2017
_chemical_formula_sum 'C33 H20 N6 O18 Pr2'
_chemical_formula_weight 1070.37
_chemical_name_systematic
; 
 ? 
;
_space_group_IT_number 15
_symmetry_cell_setting monoclinic
_symmetry_space_group_name_Hall '-C 2yc'
_symmetry_space_group_name_H-M 'C 1 2/c 1'
_atom_sites_solution_hydrogens geom
_atom_sites_solution_primary direct
_atom_sites_solution_secondary difmap
_audit_creation_method SHELXL-97
_audit_update_record
;
2017-03-10 deposited with the CCDC.
2017-04-27 downloaded from the CCDC.
;
_cell_angle_alpha 90.00
_cell_angle_beta 105.047(2)
_cell_angle_gamma 90.00
_cell_formula_units_Z 4
_cell_length_a 20.0308(9)
_cell_length_b 7.3601(3)
_cell_length_c 25.6802(12)
_cell_measurement_reflns_used 8248
_cell_measurement_temperature 296(2)
_cell_measurement_theta_max 27.66
_cell_measurement_theta_min 3.52
_cell_volume 3656.2(3)
_computing_cell_refinement 'Bruker SMART'
_computing_data_collection 'Bruker SMART'
_computing_data_reduction 'Bruker SAINT'
_computing_molecular_graphics 'Bruker SHELXTL'
_computing_publication_material 'Bruker SHELXTL'
_computing_structure_refinement 'SHELXL-97 (Sheldrick, 1997)'
_computing_structure_solution 'SHELXS-97 (Sheldrick, 1990)'
_diffrn_ambient_temperature 296(2)
_diffrn_measured_fraction_theta_full 0.998
_diffrn_measured_fraction_theta_max 0.998
_diffrn_measurement_device_type 'CCD area detector'
_diffrn_measurement_method 'phi and omega scans'
_diffrn_radiation_monochromator graphite
_diffrn_radiation_source 'fine-focus sealed tube'
_diffrn_radiation_type MoK\a
_diffrn_radiation_wavelength 0.71073
_diffrn_reflns_av_R_equivalents 0.0238
_diffrn_reflns_av_sigmaI/netI 0.0223
_diffrn_reflns_limit_h_max 19
_diffrn_reflns_limit_h_min -23
_diffrn_reflns_limit_k_max 8
_diffrn_reflns_limit_k_min -7
_diffrn_reflns_limit_l_max 30
_diffrn_reflns_limit_l_min -28
_diffrn_reflns_number 12066
_diffrn_reflns_theta_full 25.00
_diffrn_reflns_theta_max 25.00
_diffrn_reflns_theta_min 1.64
_exptl_absorpt_coefficient_mu 2.724
_exptl_absorpt_correction_T_max 0.8116
_exptl_absorpt_correction_T_min 0.7724
_exptl_absorpt_correction_type none
_exptl_crystal_density_diffrn 1.945
_exptl_crystal_density_meas 0
_exptl_crystal_density_method 'not measured'
_exptl_crystal_F_000 2088
_exptl_crystal_size_max 0.10
_exptl_crystal_size_mid 0.10
_exptl_crystal_size_min 0.08
_refine_diff_density_max 1.442
_refine_diff_density_min -0.850
_refine_diff_density_rms 0.112
_refine_ls_extinction_method none
_refine_ls_goodness_of_fit_ref 1.056
_refine_ls_hydrogen_treatment mixed
_refine_ls_matrix_type full
_refine_ls_number_parameters 279
_refine_ls_number_reflns 3219
_refine_ls_number_restraints 35
_refine_ls_restrained_S_all 1.097
_refine_ls_R_factor_all 0.0300
_refine_ls_R_factor_gt 0.0271
_refine_ls_shift/su_max 0.040
_refine_ls_shift/su_mean 0.002
_refine_ls_structure_factor_coef Fsqd
_refine_ls_weighting_details 'calc w=1/[\s^2^(Fo^2^)+(0.0341P)^2^+24.9120P] where P=(Fo^2^+2Fc^2^)/3'
_refine_ls_weighting_scheme calc
_refine_ls_wR_factor_gt 0.0701
_refine_ls_wR_factor_ref 0.0723
_reflns_number_gt 2944
_reflns_number_total 3219
_reflns_threshold_expression >2sigma(I)
_cod_data_source_file c7cc01898c2.cif
_cod_data_source_block p2015110909_0m
_cod_depositor_comments
;
The following automatic conversions were performed:

'_symmetry_cell_setting' value 'Monoclinic' changed to 'monoclinic'
according to
/home/data/users/saulius/crontab/automatic-downloads/rss-feeds/RSC/lib/dictionaries/cif_core.dic
dictionary named 'cif_core.dic' version 2.4.2 from 2011-04-26.

Automatic conversion script
Id: cif_fix_values 4973 2017-02-22 13:04:09Z antanas 
;
_cod_original_sg_symbol_H-M C2/c
_cod_database_code 7120039

loop_
_symmetry_equiv_pos_as_xyz
'x, y, z'
'-x, y, -z+1/2'
'x+1/2, y+1/2, z'
'-x+1/2, y+1/2, -z+1/2'
'-x, -y, -z'
'x, -y, z-1/2'
'-x+1/2, -y+1/2, -z'
'x+1/2, -y+1/2, z-1/2'

loop_
_atom_site_label
_atom_site_type_symbol
_atom_site_fract_x
_atom_site_fract_y
_atom_site_fract_z
_atom_site_U_iso_or_equiv
_atom_site_adp_type
_atom_site_occupancy
_atom_site_symmetry_multiplicity
_atom_site_calc_flag
_atom_site_refinement_flags
C1 C 0.2836(2) 0.7030(6) 0.14994(16) 0.0285(10) Uani 1 1 d .
C2 C 0.2984(3) 0.6624(6) 0.09731(17) 0.0313(10) Uani 1 1 d .
C3 C 0.3326(3) 0.7898(7) 0.07234(19) 0.0386(11) Uani 1 1 d .
C4 C 0.3477(3) 0.7491(8) 0.0240(2) 0.0469(13) Uani 1 1 d .
H4 H 0.3719 0.8315 0.0083 0.056 Uiso 1 1 calc R
C5 C 0.3263(3) 0.5855(8) -0.0008(2) 0.0480(14) Uani 1 1 d .
H5 H 0.3360 0.5587 -0.0334 0.058 Uiso 1 1 calc R
C6 C 0.2908(3) 0.4604(6) 0.0218(2) 0.0392(12) Uani 1 1 d .
C7 C 0.2777(3) 0.4982(6) 0.07108(18) 0.0346(11) Uani 1 1 d .
H7 H 0.2548 0.4129 0.0868 0.041 Uiso 1 1 calc R
C8 C 0.1415(2) 0.8567(5) 0.18247(16) 0.0238(9) Uani 1 1 d .
C9 C 0.1219(2) 1.0114(5) 0.14502(16) 0.0217(8) Uani 1 1 d .
C10 C 0.0741(2) 0.9760(6) 0.09604(16) 0.0261(9) Uani 1 1 d .
H10 H 0.0564 0.8591 0.0890 0.031 Uiso 1 1 calc R
C11 C 0.0522(2) 1.1099(6) 0.05768(16) 0.0289(9) Uani 1 1 d .
C12 C 0.0777(3) 1.2858(6) 0.06974(17) 0.0359(11) Uani 1 1 d .
H12 H 0.0623 1.3788 0.0450 0.043 Uiso 1 1 calc R
C13 C 0.1253(3) 1.3233(6) 0.11756(17) 0.0329(11) Uani 1 1 d .
H13 H 0.1415 1.4417 0.1242 0.040 Uiso 1 1 calc R
C14 C 0.1503(2) 1.1898(5) 0.15675(16) 0.0242(9) Uani 1 1 d .
C15 C 0.0544(16) 0.297(2) 0.2248(8) 0.361(18) Uani 1 1 d DU
H15 H 0.0474 0.2792 0.1880 0.433 Uiso 1 1 calc R
C16 C 0.0296(12) 0.158(3) 0.3246(5) 0.240(9) Uani 1 1 d DU
C17 C 0.0000 -0.061(2) 0.2500 0.66(6) Uani 1 2 d SDU
H1M H 0.336(4) 0.974(11) 0.121(2) 0.10(3) Uiso 1 1 d D
H1W H 0.180(3) 0.830(6) 0.328(3) 0.10(3) Uiso 1 1 d D
H2W H 0.124(2) 0.752(10) 0.327(3) 0.11(3) Uiso 1 1 d D
N1 N 0.2695(3) 0.2989(6) -0.00867(16) 0.0436(11) Uani 1 1 d .
N2 N 0.0071(2) 1.0817(5) 0.00568(14) 0.0327(9) Uani 1 1 d .
N3 N 0.0273(13) 0.143(2) 0.2609(7) 0.326(12) Uani 1 1 d DU
O1 O 0.26199(17) 0.5773(4) 0.17455(11) 0.0309(7) Uani 1 1 d .
O2 O 0.11034(17) 0.7074(4) 0.17340(13) 0.0358(8) Uani 1 1 d .
O3 O 0.1602(3) 0.7307(5) 0.31684(18) 0.0554(11) Uani 1 1 d D
O4 O 0.2943(2) 0.8635(4) 0.16786(13) 0.0427(9) Uani 1 1 d .
O5 O 0.0833(3) 0.4340(11) 0.2457(2) 0.108(3) Uani 1 1 d D
O6 O 0.19162(15) 0.8706(4) 0.22450(11) 0.0258(6) Uani 1 1 d .
O7 O 0.3522(2) 0.9552(5) 0.09429(16) 0.0506(10) Uani 1 1 d D
O8 O 0.19753(16) 1.2325(4) 0.20200(11) 0.0272(7) Uani 1 1 d .
O9 O 0.0306(3) 0.6370(9) 0.3405(2) 0.0889(16) Uani 1 1 d .
Pr1 Pr 0.203225(11) 0.53908(3) 0.249104(8) 0.01972(10) Uani 1 1 d .

loop_
_atom_site_aniso_label
_atom_site_aniso_U_11
_atom_site_aniso_U_22
_atom_site_aniso_U_33
_atom_site_aniso_U_23
_atom_site_aniso_U_13
_atom_site_aniso_U_12
C1 0.042(3) 0.024(2) 0.018(2) -0.0041(17) 0.0045(18) -0.0071(19)
C2 0.045(3) 0.027(2) 0.021(2) -0.0041(18) 0.0090(19) -0.006(2)
C3 0.051(3) 0.034(3) 0.033(3) -0.008(2) 0.015(2) -0.013(2)
C4 0.064(4) 0.047(3) 0.039(3) -0.005(2) 0.029(3) -0.016(3)
C5 0.067(4) 0.053(3) 0.032(3) -0.010(2) 0.028(3) -0.005(3)
C6 0.059(3) 0.035(3) 0.025(2) -0.009(2) 0.014(2) -0.001(2)
C7 0.052(3) 0.027(2) 0.024(2) -0.0039(19) 0.010(2) -0.005(2)
C8 0.028(2) 0.020(2) 0.018(2) 0.0003(16) -0.0028(16) 0.0014(17)
C9 0.027(2) 0.0163(18) 0.0168(19) -0.0005(15) -0.0036(16) 0.0005(16)
C10 0.033(2) 0.018(2) 0.020(2) -0.0029(16) -0.0049(17) -0.0026(17)
C11 0.037(2) 0.024(2) 0.018(2) -0.0003(17) -0.0078(17) -0.0005(19)
C12 0.053(3) 0.021(2) 0.021(2) 0.0069(18) -0.012(2) -0.002(2)
C13 0.048(3) 0.016(2) 0.025(2) 0.0007(17) -0.008(2) -0.0061(19)
C14 0.030(2) 0.020(2) 0.0160(19) -0.0014(16) -0.0059(16) -0.0008(17)
C15 0.352(19) 0.37(2) 0.37(2) -0.005(10) 0.112(11) 0.017(10)
C16 0.236(12) 0.252(12) 0.217(12) 0.026(9) 0.035(9) -0.006(9)
C17 0.66(7) 0.66(7) 0.66(7) 0.000 0.18(2) 0.000
N1 0.069(3) 0.036(2) 0.028(2) -0.0118(18) 0.016(2) -0.004(2)
N2 0.042(2) 0.0269(17) 0.0185(18) 0.0009(15) -0.0109(16) -0.0024(17)
N3 0.329(17) 0.326(15) 0.324(14) -0.016(10) 0.090(11) 0.016(10)
O1 0.051(2) 0.0224(15) 0.0195(15) -0.0028(12) 0.0097(14) -0.0072(14)
O2 0.0421(19) 0.0190(15) 0.0331(17) 0.0041(13) -0.0138(14) -0.0063(14)
O3 0.087(3) 0.033(2) 0.061(3) 0.0034(19) 0.046(3) 0.012(2)
O4 0.079(3) 0.0253(17) 0.0291(17) -0.0123(14) 0.0241(17) -0.0181(17)
O5 0.061(3) 0.194(7) 0.061(3) 0.029(4) 0.002(2) -0.071(4)
O6 0.0306(16) 0.0196(14) 0.0195(14) 0.0044(11) -0.0077(12) -0.0017(12)
O7 0.077(3) 0.040(2) 0.042(2) -0.0124(17) 0.029(2) -0.0274(19)
O8 0.0369(17) 0.0163(13) 0.0187(14) -0.0005(11) -0.0100(12) -0.0043(12)
O9 0.065(3) 0.105(4) 0.092(4) 0.011(3) 0.012(3) 0.025(3)
Pr1 0.02589(14) 0.01524(14) 0.01446(13) 0.00283(8) -0.00118(9) 0.00036(8)

loop_
_atom_type_symbol
_atom_type_description
_atom_type_scat_dispersion_real
_atom_type_scat_dispersion_imag
_atom_type_scat_source
C C 0.0033 0.0016 'International Tables Vol C Tables 4.2.6.8 and 6.1.1.4'
H H 0.0000 0.0000 'International Tables Vol C Tables 4.2.6.8 and 6.1.1.4'
N N 0.0061 0.0033 'International Tables Vol C Tables 4.2.6.8 and 6.1.1.4'
O O 0.0106 0.0060 'International Tables Vol C Tables 4.2.6.8 and 6.1.1.4'
Pr Pr -0.2180 2.8214 'International Tables Vol C Tables 4.2.6.8 and 6.1.1.4'

loop_
_geom_angle_atom_site_label_1
_geom_angle_atom_site_label_2
_geom_angle_atom_site_label_3
_geom_angle
_geom_angle_site_symmetry_1
_geom_angle_site_symmetry_3
O1 C1 O4 123.4(4) . .
O1 C1 C2 119.0(4) . .
O4 C1 C2 117.6(4) . .
C7 C2 C3 118.4(4) . .
C7 C2 C1 120.6(4) . .
C3 C2 C1 121.0(4) . .
O7 C3 C4 117.4(4) . .
O7 C3 C2 122.0(4) . .
C4 C3 C2 120.6(4) . .
C5 C4 C3 119.3(5) . .
C5 C4 H4 120.4 . .
C3 C4 H4 120.4 . .
C4 C5 C6 121.4(5) . .
C4 C5 H5 119.3 . .
C6 C5 H5 119.3 . .
C5 C6 C7 119.4(4) . .
C5 C6 N1 116.0(4) . .
C7 C6 N1 124.6(5) . .
C6 C7 C2 120.8(5) . .
C6 C7 H7 119.6 . .
C2 C7 H7 119.6 . .
O2 C8 O6 118.2(4) . .
O2 C8 C9 121.3(3) . .
O6 C8 C9 120.5(4) . .
O2 C8 Pr1 62.0(2) . .
O6 C8 Pr1 57.1(2) . .
C9 C8 Pr1 169.3(3) . .
C10 C9 C14 120.3(4) . .
C10 C9 C8 116.6(4) . .
C14 C9 C8 123.1(3) . .
C11 C10 C9 121.8(4) . .
C11 C10 H10 119.1 . .
C9 C10 H10 119.1 . .
C10 C11 C12 118.2(4) . .
C10 C11 N2 125.0(4) . .
C12 C11 N2 116.8(4) . .
C13 C12 C11 120.9(4) . .
C13 C12 H12 119.5 . .
C11 C12 H12 119.5 . .
C12 C13 C14 122.5(4) . .
C12 C13 H13 118.8 . .
C14 C13 H13 118.8 . .
O8 C14 C13 120.1(4) . .
O8 C14 C9 123.6(3) . .
C13 C14 C9 116.3(3) . .
O5 C15 N3 120.9(13) . .
O5 C15 H15 119.5 . .
N3 C15 H15 119.5 . .
N3 C17 N3 40.0(18) . 2
N1 N1 C6 114.7(5) 7 .
N2 N2 C11 114.2(4) 5_575 .
N3 N3 C17 70.0(9) 2 .
N3 N3 C16 106(2) 2 .
C17 N3 C16 99.2(7) . .
N3 N3 C15 98.3(18) 2 .
C17 N3 C15 134.3(9) . .
C16 N3 C15 126.2(8) . .
C1 O1 Pr1 139.1(3) . .
C8 O2 Pr1 93.0(2) . .
Pr1 O3 H1W 119(5) . .
Pr1 O3 H2W 142(5) . .
H1W O3 H2W 95.7(16) . .
C1 O4 Pr1 139.6(3) . 4
C15 O5 Pr1 128.0(16) . .
C8 O6 Pr1 136.6(3) . 4
C8 O6 Pr1 97.8(2) . .
Pr1 O6 Pr1 114.55(11) 4 .
C3 O7 H1M 111(6) . .
C14 O8 Pr1 126.5(2) . 4
C14 O8 Pr1 123.9(2) . 1_565
Pr1 O8 Pr1 109.50(10) 4 1_565
O6 Pr1 O4 70.48(11) 4_545 4_545
O6 Pr1 O5 128.1(2) 4_545 .
O4 Pr1 O5 71.01(16) 4_545 .
O6 Pr1 O8 68.00(9) 4_545 4_545
O4 Pr1 O8 91.65(11) 4_545 4_545
O5 Pr1 O8 145.46(18) . 4_545
O6 Pr1 O1 73.79(10) 4_545 .
O4 Pr1 O1 143.56(11) 4_545 .
O5 Pr1 O1 130.06(15) . .
O8 Pr1 O1 81.38(10) 4_545 .
O6 Pr1 O6 126.34(7) 4_545 .
O4 Pr1 O6 134.47(10) 4_545 .
O5 Pr1 O6 105.4(2) . .
O8 Pr1 O6 65.40(9) 4_545 .
O1 Pr1 O6 74.38(10) . .
O6 Pr1 O8 66.56(9) 4_545 1_545
O4 Pr1 O8 86.29(10) 4_545 1_545
O5 Pr1 O8 77.6(2) . 1_545
O8 Pr1 O8 132.37(5) 4_545 1_545
O1 Pr1 O8 73.10(10) . 1_545
O6 Pr1 O8 138.54(9) . 1_545
O6 Pr1 O3 121.46(13) 4_545 .
O4 Pr1 O3 68.78(12) 4_545 .
O5 Pr1 O3 72.8(2) . .
O8 Pr1 O3 73.06(14) 4_545 .
O1 Pr1 O3 139.88(12) . .
O6 Pr1 O3 67.06(11) . .
O8 Pr1 O3 146.10(13) 1_545 .
O6 Pr1 O2 149.21(11) 4_545 .
O4 Pr1 O2 137.21(12) 4_545 .
O5 Pr1 O2 68.34(16) . .
O8 Pr1 O2 114.89(9) 4_545 .
O1 Pr1 O2 76.41(11) . .
O6 Pr1 O2 49.84(9) . .
O8 Pr1 O2 97.50(9) 1_545 .
O3 Pr1 O2 86.81(13) . .
O6 Pr1 C8 141.04(11) 4_545 .
O4 Pr1 C8 144.79(11) 4_545 .
O5 Pr1 C8 88.33(18) . .
O8 Pr1 C8 89.94(10) 4_545 .
O1 Pr1 C8 71.33(11) . .
O6 Pr1 C8 25.13(10) . .
O8 Pr1 C8 117.56(10) 1_545 .
O3 Pr1 C8 78.13(12) . .
O2 Pr1 C8 24.95(10) . .
O6 Pr1 Pr1 95.49(7) 4_545 4
O4 Pr1 Pr1 123.16(9) 4_545 4
O5 Pr1 Pr1 134.8(2) . 4
O8 Pr1 Pr1 35.62(6) 4_545 4
O1 Pr1 Pr1 66.85(7) . 4
O6 Pr1 Pr1 31.75(6) . 4
O8 Pr1 Pr1 139.41(7) 1_545 4
O3 Pr1 Pr1 74.48(10) . 4
O2 Pr1 Pr1 79.62(6) . 4
C8 Pr1 Pr1 54.85(8) . 4
O6 Pr1 Pr1 33.70(7) 4_545 4_545
O4 Pr1 Pr1 67.55(7) 4_545 4_545
O5 Pr1 Pr1 98.8(2) . 4_545
O8 Pr1 Pr1 101.69(6) 4_545 4_545
O1 Pr1 Pr1 78.87(7) . 4_545
O6 Pr1 Pr1 151.66(7) . 4_545
O8 Pr1 Pr1 34.88(6) 1_545 4_545
O3 Pr1 Pr1 135.81(9) . 4_545
O2 Pr1 Pr1 131.43(7) . 4_545
C8 Pr1 Pr1 145.95(8) . 4_545
Pr1 Pr1 Pr1 126.312(11) 4 4_545

loop_
_geom_bond_atom_site_label_1
_geom_bond_atom_site_label_2
_geom_bond_distance
_geom_bond_site_symmetry_2
C1 O1 1.258(5) .
C1 O4 1.266(5) .
C1 C2 1.487(6) .
C2 C7 1.394(6) .
C2 C3 1.410(7) .
C3 O7 1.356(6) .
C3 C4 1.385(7) .
C4 C5 1.377(8) .
C4 H4 0.9300 .
C5 C6 1.380(8) .
C5 H5 0.9300 .
C6 C7 1.386(7) .
C6 N1 1.426(6) .
C7 H7 0.9300 .
C8 O2 1.255(5) .
C8 O6 1.273(5) .
C8 C9 1.476(5) .
C8 Pr1 2.970(4) .
C9 C10 1.394(5) .
C9 C14 1.431(6) .
C10 C11 1.382(6) .
C10 H10 0.9300 .
C11 C12 1.397(6) .
C11 N2 1.419(5) .
C12 C13 1.373(6) .
C12 H12 0.9300 .
C13 C14 1.403(6) .
C13 H13 0.9300 .
C14 O8 1.332(5) .
C15 O5 1.216(10) .
C15 N3 1.642(9) .
C15 H15 0.9300 .
C16 N3 1.629(9) .
C17 N3 1.596(9) .
C17 N3 1.596(9) 2
N1 N1 1.227(9) 7
N2 N2 1.253(7) 5_575
N3 N3 1.09(5) 2
O1 Pr1 2.510(3) .
O2 Pr1 2.626(3) .
O3 Pr1 2.556(4) .
O3 H1W 0.846(11) .
O3 H2W 0.845(11) .
O4 Pr1 2.483(3) 4
O5 Pr1 2.503(5) .
O6 Pr1 2.386(3) 4
O6 Pr1 2.516(3) .
O7 H1M 0.850(11) .
O8 Pr1 2.502(3) 4
O8 Pr1 2.549(3) 1_565
Pr1 O6 2.386(3) 4_545
Pr1 O4 2.483(3) 4_545
Pr1 O8 2.502(3) 4_545
Pr1 O8 2.549(3) 1_545
Pr1 Pr1 4.1245(2) 4
Pr1 Pr1 4.1245(2) 4_545

loop_
_geom_torsion_atom_site_label_1
_geom_torsion_atom_site_label_2
_geom_torsion_atom_site_label_3
_geom_torsion_atom_site_label_4
_geom_torsion
_geom_torsion_site_symmetry_1
_geom_torsion_site_symmetry_4
O1 C1 C2 C7 11.0(7) . .
O4 C1 C2 C7 -169.7(5) . .
O1 C1 C2 C3 -170.0(5) . .
O4 C1 C2 C3 9.3(7) . .
C7 C2 C3 O7 177.6(5) . .
C1 C2 C3 O7 -1.5(8) . .
C7 C2 C3 C4 -2.5(8) . .
C1 C2 C3 C4 178.4(5) . .
O7 C3 C4 C5 -177.5(5) . .
C2 C3 C4 C5 2.6(9) . .
C3 C4 C5 C6 -0.6(9) . .
C4 C5 C6 C7 -1.5(9) . .
C4 C5 C6 N1 177.9(5) . .
C5 C6 C7 C2 1.6(8) . .
N1 C6 C7 C2 -177.8(5) . .
C3 C2 C7 C6 0.4(8) . .
C1 C2 C7 C6 179.4(5) . .
O2 C8 C9 C10 -8.4(6) . .
O6 C8 C9 C10 170.2(4) . .
Pr1 C8 C9 C10 96.5(15) . .
O2 C8 C9 C14 172.4(4) . .
O6 C8 C9 C14 -9.0(7) . .
Pr1 C8 C9 C14 -82.7(16) . .
C14 C9 C10 C11 -0.4(7) . .
C8 C9 C10 C11 -179.6(4) . .
C9 C10 C11 C12 -2.0(7) . .
C9 C10 C11 N2 175.8(4) . .
C10 C11 C12 C13 2.5(8) . .
N2 C11 C12 C13 -175.5(5) . .
C11 C12 C13 C14 -0.5(8) . .
C12 C13 C14 O8 178.6(5) . .
C12 C13 C14 C9 -1.9(7) . .
C10 C9 C14 O8 -178.2(4) . .
C8 C9 C14 O8 1.0(7) . .
C10 C9 C14 C13 2.3(7) . .
C8 C9 C14 C13 -178.5(4) . .
C5 C6 N1 N1 -171.0(6) . 7
C7 C6 N1 N1 8.4(9) . 7
C10 C11 N2 N2 -6.6(8) . 5_575
C12 C11 N2 N2 171.3(5) . 5_575
N3 C17 N3 C16 104(2) 2 .
N3 C17 N3 C15 -82(3) 2 .
O5 C15 N3 N3 122(3) . 2
O5 C15 N3 C17 -167.8(19) . .
O5 C15 N3 C16 5(5) . .
O4 C1 O1 Pr1 17.6(8) . .
C2 C1 O1 Pr1 -163.1(3) . .
O6 C8 O2 Pr1 -10.3(4) . .
C9 C8 O2 Pr1 168.3(4) . .
O1 C1 O4 Pr1 7.7(8) . 4
C2 C1 O4 Pr1 -171.6(3) . 4
N3 C15 O5 Pr1 119(2) . .
O2 C8 O6 Pr1 150.0(3) . 4
C9 C8 O6 Pr1 -28.7(6) . 4
Pr1 C8 O6 Pr1 139.1(4) . 4
O2 C8 O6 Pr1 10.9(4) . .
C9 C8 O6 Pr1 -167.8(3) . .
C13 C14 O8 Pr1 -142.3(4) . 4
C9 C14 O8 Pr1 38.2(6) . 4
C13 C14 O8 Pr1 34.0(6) . 1_565
C9 C14 O8 Pr1 -145.5(3) . 1_565
C15 O5 Pr1 O6 -49.7(15) . 4_545
C15 O5 Pr1 O4 -93.7(15) . 4_545
C15 O5 Pr1 O8 -157.2(14) . 4_545
C15 O5 Pr1 O1 51.6(16) . .
C15 O5 Pr1 O6 134.0(15) . .
C15 O5 Pr1 O8 -3.4(15) . 1_545
C15 O5 Pr1 O3 -166.6(15) . .
C15 O5 Pr1 O2 100.0(15) . .
C15 O5 Pr1 C8 115.3(15) . .
C15 O5 Pr1 Pr1 148.1(15) . 4
C15 O5 Pr1 Pr1 -31.2(15) . 4_545
C1 O1 Pr1 O6 -123.0(5) . 4_545
C1 O1 Pr1 O4 -134.5(4) . 4_545
C1 O1 Pr1 O5 110.4(5) . .
C1 O1 Pr1 O8 -53.5(4) . 4_545
C1 O1 Pr1 O6 13.2(4) . .
C1 O1 Pr1 O8 167.2(5) . 1_545
C1 O1 Pr1 O3 -3.1(5) . .
C1 O1 Pr1 O2 64.8(4) . .
C1 O1 Pr1 C8 39.4(4) . .
C1 O1 Pr1 Pr1 -19.5(4) . 4
C1 O1 Pr1 Pr1 -157.3(4) . 4_545
C8 O6 Pr1 O6 134.8(3) . 4_545
Pr1 O6 Pr1 O6 -15.54(9) 4 4_545
C8 O6 Pr1 O4 -127.1(3) . 4_545
Pr1 O6 Pr1 O4 82.56(19) 4 4_545
C8 O6 Pr1 O5 -48.8(3) . .
Pr1 O6 Pr1 O5 160.88(17) 4 .
C8 O6 Pr1 O8 166.8(3) . 4_545
Pr1 O6 Pr1 O8 16.44(11) 4 4_545
C8 O6 Pr1 O1 79.2(3) . .
Pr1 O6 Pr1 O1 -71.09(13) 4 .
C8 O6 Pr1 O8 39.8(3) . 1_545
Pr1 O6 Pr1 O8 -110.52(15) 4 1_545
C8 O6 Pr1 O3 -112.1(3) . .
Pr1 O6 Pr1 O3 97.56(17) 4 .
C8 O6 Pr1 O2 -6.0(2) . .
Pr1 O6 Pr1 O2 -156.30(19) 4 .
Pr1 O6 Pr1 C8 -150.3(3) 4 .
C8 O6 Pr1 Pr1 150.3(3) . 4
C8 O6 Pr1 Pr1 99.1(3) . 4_545
Pr1 O6 Pr1 Pr1 -51.28(19) 4 4_545
C8 O2 Pr1 O6 -89.7(3) . 4_545
C8 O2 Pr1 O4 122.0(3) . 4_545
C8 O2 Pr1 O5 141.2(3) . .
C8 O2 Pr1 O8 -1.3(3) . 4_545
C8 O2 Pr1 O1 -74.9(3) . .
C8 O2 Pr1 O6 6.0(2) . .
C8 O2 Pr1 O8 -145.4(3) . 1_545
C8 O2 Pr1 O3 68.4(3) . .
C8 O2 Pr1 Pr1 -6.4(3) . 4
C8 O2 Pr1 Pr1 -136.3(2) . 4_545
O2 C8 Pr1 O6 125.5(3) . 4_545
O6 C8 Pr1 O6 -65.4(3) . 4_545
C9 C8 Pr1 O6 14.7(16) . 4_545
O2 C8 Pr1 O4 -88.4(3) . 4_545
O6 C8 Pr1 O4 80.8(3) . 4_545
C9 C8 Pr1 O4 160.9(14) . 4_545
O2 C8 Pr1 O5 -35.7(3) . .
O6 C8 Pr1 O5 133.5(3) . .
C9 C8 Pr1 O5 -146.4(15) . .
O2 C8 Pr1 O8 178.9(3) . 4_545
O6 C8 Pr1 O8 -12.0(3) . 4_545
C9 C8 Pr1 O8 68.1(15) . 4_545
O2 C8 Pr1 O1 97.9(3) . .
O6 C8 Pr1 O1 -92.9(3) . .
C9 C8 Pr1 O1 -12.8(15) . .
O2 C8 Pr1 O6 -169.1(4) . .
C9 C8 Pr1 O6 80.1(15) . .
O2 C8 Pr1 O8 39.4(3) . 1_545
O6 C8 Pr1 O8 -151.4(2) . 1_545
C9 C8 Pr1 O8 -71.3(15) . 1_545
O2 C8 Pr1 O3 -108.5(3) . .
O6 C8 Pr1 O3 60.7(3) . .
C9 C8 Pr1 O3 140.8(15) . .
O6 C8 Pr1 O2 169.1(4) . .
C9 C8 Pr1 O2 -110.8(16) . .
O2 C8 Pr1 Pr1 172.3(3) . 4
O6 C8 Pr1 Pr1 -18.6(2) . 4
C9 C8 Pr1 Pr1 61.5(15) . 4
O2 C8 Pr1 Pr1 67.7(3) . 4_545
O6 C8 Pr1 Pr1 -123.1(2) . 4_545
C9 C8 Pr1 Pr1 -43.0(16) . 4_545
